data_4024084
loop_
_publ_author_name
'Jos\'e Luis Garc\'ia Ruano'
'Ana M. Mart\'in-Castro'
'Francisco Tato'
'In\'es Alonso'

_publ_section_title
;
 Stereoselective Quaternization of \a-Amino Phenylacetonitriles
 Mediated by a Remote Sulfinyl Group
;
_journal_name_full 'Journal of Organic Chemistry'
_journal_page_first 5994
_journal_page_last 6005
_journal_paper_doi 10.1021/jo0705519
_journal_volume 72
_journal_year 2007
_chemical_formula_sum 'C23 H19 F3 N2 O S'
_chemical_formula_weight 428.46
_chemical_name_systematic
; 
 ? 
;
_space_group_IT_number 5
_symmetry_cell_setting monoclinic
_symmetry_space_group_name_Hall 'C 2y'
_symmetry_space_group_name_H-M 'C 1 2 1'
_atom_sites_solution_hydrogens geom
_atom_sites_solution_primary direct
_atom_sites_solution_secondary difmap
_audit_creation_method SHELXL-97
_cell_angle_alpha 90.00
_cell_angle_beta 95.116(2)
_cell_angle_gamma 90.00
_cell_formula_units_Z 4
_cell_length_a 45.0275(16)
_cell_length_b 7.2114(3)
_cell_length_c 6.1034(2)
_cell_measurement_temperature 100(2)
_cell_volume 1973.95(13)
_computing_cell_refinement 'Bruker SMART'
_computing_data_collection 'Bruker SMART'
_computing_data_reduction 'Bruker SAINT'
_computing_molecular_graphics 'Bruker SHELXTL'
_computing_publication_material 'Bruker SHELXTL'
_computing_structure_refinement 'SHELXL-97 (Sheldrick, 1997)'
_computing_structure_solution 'SHELXS-97 (Sheldrick, 1990)'
_diffrn_ambient_temperature 100(2)
_diffrn_measured_fraction_theta_full 0.953
_diffrn_measured_fraction_theta_max 0.953
_diffrn_measurement_device_type 'CCD area detector'
_diffrn_measurement_method 'phi and omega scans'
_diffrn_radiation_monochromator graphite
_diffrn_radiation_source 'fine-focus sealed tube'
_diffrn_radiation_type CuK\a
_diffrn_radiation_wavelength 1.54178
_diffrn_reflns_av_R_equivalents 0.0304
_diffrn_reflns_av_sigmaI/netI 0.0460
_diffrn_reflns_limit_h_max 54
_diffrn_reflns_limit_h_min -38
_diffrn_reflns_limit_k_max 8
_diffrn_reflns_limit_k_min -7
_diffrn_reflns_limit_l_max 6
_diffrn_reflns_limit_l_min -7
_diffrn_reflns_number 5022
_diffrn_reflns_theta_full 68.24
_diffrn_reflns_theta_max 68.24
_diffrn_reflns_theta_min 1.97
_exptl_absorpt_coefficient_mu 1.863
_exptl_absorpt_correction_type multi-scan
_exptl_crystal_colour colorless
_exptl_crystal_density_diffrn 1.442
_exptl_crystal_density_meas 0
_exptl_crystal_density_method 'not measured'
_exptl_crystal_description prism
_exptl_crystal_F_000 888
_exptl_crystal_size_max 0.20
_exptl_crystal_size_mid 0.12
_exptl_crystal_size_min 0.04
_refine_diff_density_max 0.336
_refine_diff_density_min -0.259
_refine_diff_density_rms 0.059
_refine_ls_abs_structure_details 'Flack H D (1983), Acta Cryst. A39, 876-881'
_refine_ls_abs_structure_Flack -0.03(2)
_refine_ls_extinction_method none
_refine_ls_goodness_of_fit_ref 1.071
_refine_ls_hydrogen_treatment mixed
_refine_ls_matrix_type full
_refine_ls_number_parameters 347
_refine_ls_number_reflns 2914
_refine_ls_number_restraints 1
_refine_ls_restrained_S_all 1.071
_refine_ls_R_factor_all 0.0502
_refine_ls_R_factor_gt 0.0436
_refine_ls_shift/su_max 0.000
_refine_ls_shift/su_mean 0.000
_refine_ls_structure_factor_coef Fsqd
_refine_ls_weighting_details 'calc w=1/[\s^2^(Fo^2^)+(0.0801P)^2^+0.0000P] where P=(Fo^2^+2Fc^2^)/3'
_refine_ls_weighting_scheme calc
_refine_ls_wR_factor_gt 0.1078
_refine_ls_wR_factor_ref 0.1125
_reflns_number_gt 2659
_reflns_number_total 2914
_reflns_threshold_expression >2sigma(I)
_cod_data_source_file jo0705519si20070316_081116.cif
_cod_data_source_block datos_m
_cod_depositor_comments
;
The following automatic conversions were performed:
'_symmetry_cell_setting' value 'Monoclinic' changed to 'monoclinic'
according to '/home/saulius/struct/CIF-dictionaries/cif_core.dic'
dictionary named 'cif_core.dic' version 2.4.1 from 2010-06-29.

Automatic conversion script
Id: cif_fix_enum 1527 2010-12-29 10:47:43Z saulius 
;
_cod_original_sg_symbol_H-M 'C 2'
_cod_database_code 4024084

loop_
_symmetry_equiv_pos_as_xyz
'x, y, z'
'-x, y, -z'
'x+1/2, y+1/2, z'
'-x+1/2, y+1/2, -z'

loop_
_atom_site_label
_atom_site_type_symbol
_atom_site_fract_x
_atom_site_fract_y
_atom_site_fract_z
_atom_site_U_iso_or_equiv
_atom_site_adp_type
_atom_site_occupancy
_atom_site_symmetry_multiplicity
_atom_site_calc_flag
_atom_site_refinement_flags
_atom_site_disorder_assembly
_atom_site_disorder_group
S1 S 0.157604(15) 0.37545(11) 0.70981(11) 0.02257(19) Uani 1 1 d . . .
N1 N 0.16027(6) 0.2002(4) 0.2794(4) 0.0221(6) Uani 1 1 d . . .
N2 N 0.21951(7) 0.1266(5) -0.0186(6) 0.0424(8) Uani 1 1 d . . .
O1 O 0.15798(5) 0.4630(4) 0.9338(4) 0.0299(5) Uani 1 1 d . . .
C1 C 0.12276(7) 0.4522(5) 0.5703(5) 0.0237(6) Uani 1 1 d . . .
C2 C 0.11913(7) 0.5379(5) 0.3659(5) 0.0238(7) Uani 1 1 d . . .
C3 C 0.09055(7) 0.5720(5) 0.2699(5) 0.0254(7) Uani 1 1 d . . .
C4 C 0.06546(7) 0.5220(5) 0.3740(6) 0.0265(7) Uani 1 1 d . . .
C5 C 0.06973(8) 0.4442(5) 0.5835(6) 0.0297(8) Uani 1 1 d . . .
C6 C 0.09800(7) 0.4068(5) 0.6819(5) 0.0249(7) Uani 1 1 d . . .
C7 C 0.03439(8) 0.5531(7) 0.2626(7) 0.0369(9) Uani 1 1 d . . .
C8 C 0.18457(7) 0.5049(5) 0.5703(5) 0.0231(7) Uani 1 1 d . . .
C9 C 0.19335(7) 0.6754(5) 0.6615(5) 0.0249(7) Uani 1 1 d . . .
C10 C 0.21507(7) 0.7776(5) 0.5694(5) 0.0267(7) Uani 1 1 d . . .
C11 C 0.22771(7) 0.7112(5) 0.3873(5) 0.0274(7) Uani 1 1 d . . .
C12 C 0.21967(7) 0.5381(5) 0.3015(5) 0.0251(7) Uani 1 1 d . . .
C13 C 0.19862(6) 0.4293(4) 0.3951(5) 0.0222(7) Uani 1 1 d . . .
C14 C 0.19204(7) 0.2303(5) 0.3250(5) 0.0237(7) Uani 1 1 d . . .
C15 C 0.20869(8) 0.1759(5) 0.1336(6) 0.0305(7) Uani 1 1 d . . .
C16 C 0.15172(8) 0.0053(5) 0.2404(6) 0.0280(7) Uani 1 1 d . . .
C17 C 0.12152(7) -0.0033(5) 0.1121(5) 0.0265(7) Uani 1 1 d . . .
C18 C 0.11823(7) -0.0816(5) -0.0960(6) 0.0278(8) Uani 1 1 d . . .
C19 C 0.09044(7) -0.0883(5) -0.2166(5) 0.0262(7) Uani 1 1 d . . .
C20 C 0.06592(7) -0.0117(5) -0.1287(5) 0.0253(7) Uani 1 1 d . . .
C21 C 0.06865(7) 0.0682(5) 0.0799(5) 0.0262(7) Uani 1 1 d . . .
C22 C 0.09637(8) 0.0725(5) 0.1989(5) 0.0258(7) Uani 1 1 d . . .
C23 C 0.03588(7) -0.0202(6) -0.2570(5) 0.0301(7) Uani 1 1 d . . .
F1 F 0.03749(5) -0.0069(4) -0.4735(3) 0.0465(6) Uani 1 1 d . . .
F2 F 0.02193(6) -0.1790(4) -0.2247(5) 0.0630(9) Uani 1 1 d . . .
F3 F 0.01781(5) 0.1164(4) -0.2041(4) 0.0527(7) Uani 1 1 d . . .
H1 H 0.1543(7) 0.283(5) 0.174(5) 0.011(8) Uiso 1 1 d . . .
H2 H 0.1351(9) 0.579(6) 0.297(6) 0.020(9) Uiso 1 1 d . . .
H3 H 0.0885(10) 0.637(7) 0.122(7) 0.041(12) Uiso 1 1 d . . .
H5 H 0.0542(8) 0.425(5) 0.652(6) 0.017(9) Uiso 1 1 d . . .
H6 H 0.1005(8) 0.347(6) 0.831(6) 0.025(9) Uiso 1 1 d . . .
H7A H 0.0267(17) 0.446(13) 0.191(14) 0.12(3) Uiso 1 1 d . . .
H7B H 0.0196(15) 0.553(11) 0.369(10) 0.09(2) Uiso 1 1 d . . .
H7C H 0.0291(16) 0.667(12) 0.209(12) 0.09(2) Uiso 1 1 d . . .
H9 H 0.1856(8) 0.715(6) 0.791(6) 0.027(10) Uiso 1 1 d . . .
H10 H 0.2205(8) 0.897(6) 0.621(5) 0.020(8) Uiso 1 1 d . . .
H11 H 0.2415(9) 0.776(6) 0.328(6) 0.026(9) Uiso 1 1 d . . .
H12 H 0.2291(9) 0.482(6) 0.169(6) 0.030(10) Uiso 1 1 d . . .
H14 H 0.1976(8) 0.145(5) 0.441(6) 0.021(9) Uiso 1 1 d . . .
H16A H 0.1510(8) -0.064(5) 0.385(6) 0.021(9) Uiso 1 1 d . . .
H16B H 0.1664(9) -0.055(6) 0.146(7) 0.035(11) Uiso 1 1 d . . .
H18 H 0.1346(8) -0.134(6) -0.152(6) 0.022(8) Uiso 1 1 d . . .
H19 H 0.0888(7) -0.146(5) -0.363(6) 0.017(8) Uiso 1 1 d . . .
H21 H 0.0504(10) 0.134(7) 0.140(7) 0.037(11) Uiso 1 1 d . . .
H22 H 0.0978(7) 0.132(5) 0.343(5) 0.011(8) Uiso 1 1 d . . .

loop_
_atom_site_aniso_label
_atom_site_aniso_U_11
_atom_site_aniso_U_22
_atom_site_aniso_U_33
_atom_site_aniso_U_23
_atom_site_aniso_U_13
_atom_site_aniso_U_12
S1 0.0223(3) 0.0215(4) 0.0238(3) 0.0023(3) 0.0019(2) 0.0005(3)
N1 0.0198(12) 0.0210(15) 0.0253(12) -0.0013(11) 0.0017(11) 0.0001(10)
N2 0.0357(16) 0.040(2) 0.0534(19) -0.0156(15) 0.0157(15) -0.0010(15)
O1 0.0283(11) 0.0356(14) 0.0254(10) 0.0009(10) 0.0008(9) -0.0014(11)
C1 0.0209(13) 0.0193(16) 0.0309(15) -0.0018(12) 0.0017(12) -0.0015(12)
C2 0.0230(15) 0.0225(17) 0.0265(15) -0.0003(12) 0.0059(13) -0.0012(12)
C3 0.0292(16) 0.0203(18) 0.0263(15) -0.0002(13) 0.0006(13) 0.0023(13)
C4 0.0224(15) 0.0196(17) 0.0372(16) -0.0037(13) 0.0004(13) 0.0010(12)
C5 0.0247(15) 0.028(2) 0.0374(17) -0.0025(13) 0.0090(15) -0.0018(14)
C6 0.0273(15) 0.0209(19) 0.0274(14) 0.0007(12) 0.0074(12) 0.0001(13)
C7 0.0244(17) 0.037(2) 0.048(2) 0.0010(17) -0.0035(16) 0.0061(15)
C8 0.0208(14) 0.0222(18) 0.0255(14) -0.0008(12) -0.0026(12) 0.0012(12)
C9 0.0219(15) 0.0262(18) 0.0262(14) -0.0005(12) 0.0001(13) 0.0043(13)
C10 0.0272(16) 0.0174(18) 0.0347(15) 0.0001(14) -0.0011(13) -0.0010(13)
C11 0.0193(14) 0.0273(19) 0.0348(16) 0.0052(14) -0.0018(14) -0.0031(13)
C12 0.0186(14) 0.0279(19) 0.0287(15) -0.0015(12) 0.0016(12) 0.0011(12)
C13 0.0191(13) 0.0197(19) 0.0272(14) 0.0013(11) -0.0008(12) 0.0018(11)
C14 0.0217(14) 0.0224(18) 0.0267(14) 0.0001(13) 0.0009(13) 0.0011(12)
C15 0.0256(16) 0.0266(18) 0.0395(17) -0.0072(15) 0.0040(15) 0.0014(13)
C16 0.0267(16) 0.0203(19) 0.0363(16) 0.0014(13) -0.0010(14) 0.0012(13)
C17 0.0252(15) 0.0206(19) 0.0333(15) 0.0004(13) -0.0003(13) -0.0013(13)
C18 0.0250(15) 0.023(2) 0.0361(16) -0.0011(13) 0.0079(13) 0.0009(13)
C19 0.0300(16) 0.022(2) 0.0270(15) -0.0020(12) 0.0044(13) -0.0047(13)
C20 0.0236(14) 0.0243(19) 0.0278(15) 0.0034(13) 0.0009(13) -0.0042(13)
C21 0.0239(15) 0.0270(19) 0.0286(15) -0.0003(13) 0.0070(13) -0.0026(13)
C22 0.0308(17) 0.0223(18) 0.0243(15) -0.0011(13) 0.0017(13) -0.0032(13)
C23 0.0255(16) 0.034(2) 0.0305(15) 0.0024(14) 0.0006(14) -0.0040(15)
F1 0.0359(11) 0.0709(18) 0.0314(10) 0.0029(11) -0.0043(9) -0.0026(11)
F2 0.0463(14) 0.060(2) 0.0770(17) 0.0263(13) -0.0252(13) -0.0309(12)
F3 0.0281(11) 0.073(2) 0.0552(13) -0.0170(13) -0.0076(10) 0.0137(11)

loop_
_atom_type_symbol
_atom_type_description
_atom_type_scat_dispersion_real
_atom_type_scat_dispersion_imag
_atom_type_scat_source
C C 0.0181 0.0091 'International Tables Vol C Tables 4.2.6.8 and 6.1.1.4'
H H 0.0000 0.0000 'International Tables Vol C Tables 4.2.6.8 and 6.1.1.4'
N N 0.0311 0.0180 'International Tables Vol C Tables 4.2.6.8 and 6.1.1.4'
O O 0.0492 0.0322 'International Tables Vol C Tables 4.2.6.8 and 6.1.1.4'
S S 0.3331 0.5567 'International Tables Vol C Tables 4.2.6.8 and 6.1.1.4'
F F 0.0727 0.0534 'International Tables Vol C Tables 4.2.6.8 and 6.1.1.4'

loop_
_geom_angle_atom_site_label_1
_geom_angle_atom_site_label_2
_geom_angle_atom_site_label_3
_geom_angle
_geom_angle_site_symmetry_1
_geom_angle_site_symmetry_3
_geom_angle_publ_flag
O1 S1 C1 103.82(14) . . ?
O1 S1 C8 104.95(14) . . ?
C1 S1 C8 102.25(15) . . ?
C14 N1 C16 114.5(3) . . ?
C14 N1 H1 105(2) . . ?
C16 N1 H1 118(2) . . ?
C2 C1 C6 120.5(3) . . ?
C2 C1 S1 126.0(3) . . ?
C6 C1 S1 113.4(2) . . ?
C3 C2 C1 119.3(3) . . ?
C3 C2 H2 119(2) . . ?
C1 C2 H2 121(2) . . ?
C2 C3 C4 121.4(3) . . ?
C2 C3 H3 118(3) . . ?
C4 C3 H3 121(3) . . ?
C3 C4 C5 118.1(3) . . ?
C3 C4 C7 120.7(3) . . ?
C5 C4 C7 121.1(3) . . ?
C6 C5 C4 121.5(3) . . ?
C6 C5 H5 121(2) . . ?
C4 C5 H5 117(2) . . ?
C5 C6 C1 119.1(3) . . ?
C5 C6 H6 120(2) . . ?
C1 C6 H6 121(2) . . ?
C4 C7 H7A 112(5) . . ?
C4 C7 H7B 111(4) . . ?
H7A C7 H7B 94(6) . . ?
C4 C7 H7C 120(5) . . ?
H7A C7 H7C 120(6) . . ?
H7B C7 H7C 94(6) . . ?
C9 C8 C13 121.2(3) . . ?
C9 C8 S1 116.6(2) . . ?
C13 C8 S1 121.8(2) . . ?
C10 C9 C8 119.6(3) . . ?
C10 C9 H9 121(3) . . ?
C8 C9 H9 120(3) . . ?
C11 C10 C9 120.0(3) . . ?
C11 C10 H10 118(2) . . ?
C9 C10 H10 122(2) . . ?
C10 C11 C12 120.3(3) . . ?
C10 C11 H11 120(3) . . ?
C12 C11 H11 119(3) . . ?
C11 C12 C13 121.1(3) . . ?
C11 C12 H12 122(2) . . ?
C13 C12 H12 116(2) . . ?
C12 C13 C8 117.7(3) . . ?
C12 C13 C14 122.7(3) . . ?
C8 C13 C14 119.5(3) . . ?
N1 C14 C15 111.4(3) . . ?
N1 C14 C13 111.1(3) . . ?
C15 C14 C13 111.7(3) . . ?
N1 C14 H14 104(2) . . ?
C15 C14 H14 107(2) . . ?
C13 C14 H14 112(2) . . ?
N2 C15 C14 174.7(4) . . ?
N1 C16 C17 109.5(3) . . ?
N1 C16 H16A 111(2) . . ?
C17 C16 H16A 110(2) . . ?
N1 C16 H16B 109(2) . . ?
C17 C16 H16B 107(2) . . ?
H16A C16 H16B 111(3) . . ?
C18 C17 C22 118.7(3) . . ?
C18 C17 C16 120.7(3) . . ?
C22 C17 C16 120.6(3) . . ?
C17 C18 C19 121.0(3) . . ?
C17 C18 H18 119(2) . . ?
C19 C18 H18 120(2) . . ?
C20 C19 C18 119.4(3) . . ?
C20 C19 H19 122(2) . . ?
C18 C19 H19 119(2) . . ?
C19 C20 C21 120.7(3) . . ?
C19 C20 C23 119.6(3) . . ?
C21 C20 C23 119.7(3) . . ?
C22 C21 C20 119.3(3) . . ?
C22 C21 H21 120(2) . . ?
C20 C21 H21 120(2) . . ?
C21 C22 C17 120.8(3) . . ?
C21 C22 H22 117.7(19) . . ?
C17 C22 H22 121.5(19) . . ?
F2 C23 F1 106.1(3) . . ?
F2 C23 F3 107.1(3) . . ?
F1 C23 F3 105.9(3) . . ?
F2 C23 C20 111.9(3) . . ?
F1 C23 C20 112.8(3) . . ?
F3 C23 C20 112.6(3) . . ?

loop_
_geom_bond_atom_site_label_1
_geom_bond_atom_site_label_2
_geom_bond_distance
_geom_bond_site_symmetry_2
_geom_bond_publ_flag
S1 O1 1.504(2) . ?
S1 C1 1.804(3) . ?
S1 C8 1.804(3) . ?
N1 C14 1.449(4) . ?
N1 C16 1.471(5) . ?
N1 H1 0.90(4) . ?
N2 C15 1.144(5) . ?
C1 C2 1.389(4) . ?
C1 C6 1.396(5) . ?
C2 C3 1.387(4) . ?
C2 H2 0.92(4) . ?
C3 C4 1.392(5) . ?
C3 H3 1.02(5) . ?
C4 C5 1.394(5) . ?
C4 C7 1.516(4) . ?
C5 C6 1.385(5) . ?
C5 H5 0.86(4) . ?
C6 H6 1.00(4) . ?
C7 H7A 0.94(9) . ?
C7 H7B 0.97(7) . ?
C7 H7C 0.91(8) . ?
C8 C9 1.392(5) . ?
C8 C13 1.401(5) . ?
C9 C10 1.384(5) . ?
C9 H9 0.93(4) . ?
C10 C11 1.379(5) . ?
C10 H10 0.94(4) . ?
C11 C12 1.389(5) . ?
C11 H11 0.88(4) . ?
C12 C13 1.392(5) . ?
C12 H12 1.03(4) . ?
C13 C14 1.519(5) . ?
C14 C15 1.496(5) . ?
C14 H14 0.95(4) . ?
C16 C17 1.509(4) . ?
C16 H16A 1.02(4) . ?
C16 H16B 1.01(4) . ?
C17 C18 1.386(5) . ?
C17 C22 1.403(5) . ?
C18 C19 1.395(4) . ?
C18 H18 0.92(4) . ?
C19 C20 1.385(5) . ?
C19 H19 0.98(3) . ?
C20 C21 1.393(4) . ?
C20 C23 1.502(4) . ?
C21 C22 1.387(5) . ?
C21 H21 1.04(5) . ?
C22 H22 0.97(3) . ?
C23 F2 1.329(5) . ?
C23 F1 1.334(4) . ?
C23 F3 1.335(5) . ?

loop_
_geom_hbond_atom_site_label_D
_geom_hbond_atom_site_label_H
_geom_hbond_atom_site_label_A
_geom_hbond_distance_DH
_geom_hbond_distance_HA
_geom_hbond_distance_DA
_geom_hbond_angle_DHA
_geom_hbond_site_symmetry_A
N1 H1 O1 0.90(4) 1.97(4) 2.831(4) 158(3) 1_554

loop_
_geom_torsion_atom_site_label_1
_geom_torsion_atom_site_label_2
_geom_torsion_atom_site_label_3
_geom_torsion_atom_site_label_4
_geom_torsion
_geom_torsion_site_symmetry_1
_geom_torsion_site_symmetry_2
_geom_torsion_site_symmetry_3
_geom_torsion_site_symmetry_4
_geom_torsion_publ_flag
O1 S1 C1 C2 127.7(3) . . . . ?
C8 S1 C1 C2 18.7(3) . . . . ?
O1 S1 C1 C6 -56.3(3) . . . . ?
C8 S1 C1 C6 -165.3(3) . . . . ?
C6 C1 C2 C3 -2.3(5) . . . . ?
S1 C1 C2 C3 173.5(3) . . . . ?
C1 C2 C3 C4 -0.1(5) . . . . ?
C2 C3 C4 C5 3.1(5) . . . . ?
C2 C3 C4 C7 -177.5(3) . . . . ?
C3 C4 C5 C6 -3.8(5) . . . . ?
C7 C4 C5 C6 176.8(4) . . . . ?
C4 C5 C6 C1 1.5(5) . . . . ?
C2 C1 C6 C5 1.6(5) . . . . ?
S1 C1 C6 C5 -174.7(3) . . . . ?
O1 S1 C8 C9 -16.4(3) . . . . ?
C1 S1 C8 C9 91.7(2) . . . . ?
O1 S1 C8 C13 156.3(2) . . . . ?
C1 S1 C8 C13 -95.5(3) . . . . ?
C13 C8 C9 C10 4.0(4) . . . . ?
S1 C8 C9 C10 176.8(2) . . . . ?
C8 C9 C10 C11 0.5(5) . . . . ?
C9 C10 C11 C12 -2.8(5) . . . . ?
C10 C11 C12 C13 0.6(5) . . . . ?
C11 C12 C13 C8 3.7(4) . . . . ?
C11 C12 C13 C14 -172.1(3) . . . . ?
C9 C8 C13 C12 -6.0(4) . . . . ?
S1 C8 C13 C12 -178.4(2) . . . . ?
C9 C8 C13 C14 169.9(3) . . . . ?
S1 C8 C13 C14 -2.4(4) . . . . ?
C16 N1 C14 C15 62.9(4) . . . . ?
C16 N1 C14 C13 -171.9(3) . . . . ?
C12 C13 C14 N1 -130.3(3) . . . . ?
C8 C13 C14 N1 53.9(4) . . . . ?
C12 C13 C14 C15 -5.2(4) . . . . ?
C8 C13 C14 C15 179.0(3) . . . . ?
N1 C14 C15 N2 -18(5) . . . . ?
C13 C14 C15 N2 -143(5) . . . . ?
C14 N1 C16 C17 -158.1(3) . . . . ?
N1 C16 C17 C18 117.4(3) . . . . ?
N1 C16 C17 C22 -60.9(4) . . . . ?
C22 C17 C18 C19 -1.0(5) . . . . ?
C16 C17 C18 C19 -179.3(3) . . . . ?
C17 C18 C19 C20 1.5(5) . . . . ?
C18 C19 C20 C21 -1.3(5) . . . . ?
C18 C19 C20 C23 -179.4(3) . . . . ?
C19 C20 C21 C22 0.8(5) . . . . ?
C23 C20 C21 C22 178.8(3) . . . . ?
C20 C21 C22 C17 -0.3(5) . . . . ?
C18 C17 C22 C21 0.5(5) . . . . ?
C16 C17 C22 C21 178.8(3) . . . . ?
C19 C20 C23 F2 85.2(4) . . . . ?
C21 C20 C23 F2 -92.9(4) . . . . ?
C19 C20 C23 F1 -34.3(5) . . . . ?
C21 C20 C23 F1 147.6(3) . . . . ?
C19 C20 C23 F3 -154.1(3) . . . . ?
C21 C20 C23 F3 27.8(5) . . . . ?

loop_
_cod_related_entry_id
_cod_related_entry_database
_cod_related_entry_code
1 ChemSpider 21194033
